data_2004759
loop_
_publ_author_name
'Breu, J.'
'Belser, P.'
'Yersin, H.'

_publ_section_title
;
 Tris(4,4'-bipyrimidine)ruthenium(II) Bis(hexafluorophosphate) Acetone
 Solvate
;
_journal_issue 4
_journal_name_full 'Acta Crystallographica Section C'
_journal_page_first 858
_journal_page_last 861
_journal_paper_doi 10.1107/S0108270195014156
_journal_volume 52
_journal_year 1996
_chemical_formula_iupac '[Ru (C8 H6 N4)3] (P F6)2 , C3 H6 O'
_chemical_formula_moiety 'C24 H18 N12 F12 P2 Ru, C3 H6 O'
_chemical_formula_sum 'C27 H24 F12 N12 O P2 Ru'
_chemical_formula_weight 923.59
_chemical_name_systematic
;
tris(4,4'-bipyrimidine)ruthenium(II) dihexafluorophosphate monoacetone
;
_space_group_IT_number 73
_symmetry_cell_setting orthorhombic
_symmetry_space_group_name_Hall '-I 2b 2c'
_symmetry_space_group_name_H-M 'I b c a'
_cell_angle_alpha 90
_cell_angle_beta 90
_cell_angle_gamma 90
_cell_formula_units_Z 8
_cell_length_a 12.007(3)
_cell_length_b 18.708(5)
_cell_length_c 31.213(10)
_cell_measurement_reflns_used 242
_cell_measurement_temperature 293(2)
_cell_measurement_theta_max 24.09
_cell_measurement_theta_min 3.55
_cell_volume 7011(3)
_computing_molecular_graphics
;PLATON (Spek, 1992); PLUTON (Spek, 1990); INSIGHTII (Biosym Technologies,
 1993)
;
_computing_publication_material PLATON
_computing_structure_refinement 'SHELXL93 (Sheldrick, 1993)'
_computing_structure_solution 'SIR92 (Altomare et al., 1993)'
_diffrn_ambient_temperature 293(2)
_diffrn_measurement_device 'STOE IPDS'
_diffrn_measurement_method rotation
_diffrn_radiation_monochromator graphite
_diffrn_radiation_source 'fine-focus sealed tube'
_diffrn_radiation_type 'Mo K\a'
_diffrn_radiation_wavelength 0.71069
_diffrn_reflns_av_R_equivalents 0.0419
_diffrn_reflns_av_sigmaI/netI 0.0235
_diffrn_reflns_limit_h_max 13
_diffrn_reflns_limit_h_min -11
_diffrn_reflns_limit_k_max 18
_diffrn_reflns_limit_k_min -21
_diffrn_reflns_limit_l_max 35
_diffrn_reflns_limit_l_min -35
_diffrn_reflns_number 12605
_diffrn_reflns_reduction_process
;
 ?
;
_diffrn_reflns_theta_max 24.09
_diffrn_reflns_theta_min 2.40
_exptl_absorpt_coefficient_mu 0.65
_exptl_absorpt_correction_type none
_exptl_crystal_colour red
_exptl_crystal_density_diffrn 1.750
_exptl_crystal_density_method none
_exptl_crystal_description lath
_exptl_crystal_F_000 3680
_exptl_crystal_size_max 0.35
_exptl_crystal_size_mid 0.25
_exptl_crystal_size_min 0.10
_refine_diff_density_max 0.468
_refine_diff_density_min -0.524
_refine_ls_extinction_method none
_refine_ls_goodness_of_fit_all 0.981
_refine_ls_goodness_of_fit_obs 1.056
_refine_ls_hydrogen_treatment refall
_refine_ls_matrix_type full
_refine_ls_number_parameters 252
_refine_ls_number_reflns 2763
_refine_ls_number_restraints 0
_refine_ls_restrained_S_all 0.981
_refine_ls_restrained_S_obs 1.056
_refine_ls_R_factor_all 0.0497
_refine_ls_R_factor_obs 0.0387
_refine_ls_shift/esd_max 0.000
_refine_ls_shift/esd_mean 0.000
_refine_ls_structure_factor_coef Fsqd
_refine_ls_weighting_details 'w=1/[\s^2^(Fo^2^)+(0.0915P)^2^+1.6232P] where P = (Fo^2^+2Fc^2^)/3'
_refine_ls_weighting_scheme calc
_refine_ls_wR_factor_all 0.1180
_refine_ls_wR_factor_obs 0.1109
_reflns_number_observed 2160
_reflns_number_total 2763
_reflns_observed_criterion >2\s(I)
_cod_data_source_file jz1090.cif
_cod_data_source_block 1
_cod_depositor_comments
;
The following automatic conversions were performed:
'_symmetry_cell_setting' value 'Orthorhombic' changed to 'orthorhombic'
according to '/home/saulius/struct/CIF-dictionaries/cif_core.dic'
dictionary named 'cif_core.dic' version 2.4.1 from 2010-06-29.

Automatic conversion script
Id: cif_fix_enum 1527 2010-12-29 10:47:43Z saulius 

The following automatic conversions were performed:

'_symmetry_cell_setting' value 'Orthorhombic' changed to
'orthorhombic' according to
/home/saulius/struct/CIF-dictionaries/cif_core.dic dictionary named
'cif_core.dic' version 2.4.1 from 2010-06-29.

Automatic conversion script
Id: cif_fix_values 1715 2011-07-08 13:25:40Z adriana 

The following automatic conversions were performed:

'_refine_ls_weighting_scheme' value 'calc
w=1/[\s^2^(Fo^2^)+(0.0915P)^2^+1.6232P] where P = (Fo^2^+2Fc^2^)/3'
was changed to 'calc'. New tag '_refine_ls_weighting_details' was
created. The value of the new tag was set to
'w=1/[\s^2^(Fo^2^)+(0.0915P)^2^+1.6232P] where P = (Fo^2^+2Fc^2^)/3'.

Automatic conversion script
Id: cif_fix_values 3143 2015-03-26 13:38:13Z robertas 
;
_cod_original_formula_sum ' C27 H24 F12 N12 O P2 Ru'
_cod_database_code 2004759

loop_
_symmetry_equiv_pos_as_xyz
x,y,z
-x,1/2-y,z
x,-y,1/2-z
-x,1/2+y,1/2-z
-x,-y,-z
x,1/2+y,-z
-x,y,1/2+z
x,1/2-y,1/2+z
1/2+x,1/2+y,1/2+z
1/2-x,-y,1/2+z
1/2+x,1/2-y,-z
1/2-x,y,-z
1/2-x,1/2-y,1/2-z
1/2+x,y,1/2-z
1/2-x,1/2+y,z
1/2+x,-y,z

loop_
_atom_site_aniso_label
_atom_site_aniso_U_11
_atom_site_aniso_U_22
_atom_site_aniso_U_33
_atom_site_aniso_U_12
_atom_site_aniso_U_13
_atom_site_aniso_U_23
Ru 0.0365(3) 0.0411(3) 0.0323(3) -0.00240(10) 0.0000 0.0000
N11 0.045(2) 0.051(2) 0.0371(15) -0.0020(12) 0.0008(12) -0.0026(12)
N15 0.079(3) 0.074(2) 0.049(2) 0.005(2) -0.006(2) 0.014(2)
N21 0.045(2) 0.0458(15) 0.0411(15) -0.0025(15) 0.0014(12) -0.0045(11)
N25 0.041(2) 0.075(2) 0.081(3) -0.004(2) -0.003(2) 0.000(2)
N31 0.037(2) 0.047(2) 0.041(2) -0.0022(12) 0.0021(11) -0.0008(12)
N35 0.093(3) 0.050(2) 0.053(2) 0.006(2) 0.002(2) 0.0115(14)
C12 0.055(2) 0.048(2) 0.045(2) -0.004(2) 0.007(2) -0.0035(14)
C13 0.075(3) 0.069(2) 0.049(2) -0.011(2) 0.013(2) 0.010(2)
C14 0.098(4) 0.075(3) 0.048(2) -0.003(3) 0.003(2) 0.017(2)
C16 0.058(2) 0.062(2) 0.045(2) 0.000(2) -0.003(2) 0.008(2)
C22 0.048(2) 0.052(2) 0.049(2) -0.006(2) 0.007(2) -0.001(2)
C23 0.051(2) 0.071(3) 0.077(3) -0.009(2) 0.013(2) 0.011(2)
C24 0.044(3) 0.084(3) 0.105(4) -0.016(2) 0.006(2) 0.005(3)
C26 0.043(2) 0.057(2) 0.059(2) -0.002(2) -0.005(2) -0.001(2)
C32 0.047(2) 0.045(2) 0.042(2) -0.0027(14) 0.0025(14) 0.0012(14)
C33 0.077(3) 0.061(2) 0.035(2) -0.003(2) -0.002(2) 0.004(2)
C34 0.095(3) 0.065(2) 0.048(2) 0.005(2) -0.006(2) 0.013(2)
C36 0.057(2) 0.048(2) 0.048(2) 0.002(2) 0.002(2) -0.002(2)
O1 0.120(4) 0.067(3) 0.129(4) 0.0000 0.015(3) 0.0000
C1 0.074(5) 0.068(4) 0.108(5) 0.0000 -0.018(4) 0.0000
C2 0.136(6) 0.098(4) 0.107(4) -0.004(4) -0.029(4) 0.017(3)
P 0.0700(8) 0.0675(7) 0.0627(6) 0.0011(5) 0.0082(6) 0.0029(5)
F1 0.111(2) 0.074(2) 0.089(2) -0.0122(15) -0.007(2) 0.0109(13)
F2 0.140(3) 0.101(2) 0.108(2) -0.006(2) -0.047(2) -0.015(2)
F3 0.081(2) 0.170(3) 0.096(2) 0.036(2) 0.017(2) 0.033(2)
F4 0.256(6) 0.138(3) 0.059(2) -0.009(3) -0.038(2) -0.007(2)
F5 0.107(3) 0.171(4) 0.193(4) 0.037(3) 0.084(3) 0.046(3)
F6 0.151(4) 0.082(2) 0.127(3) 0.004(2) 0.019(2) 0.033(2)

loop_
_atom_site_label
_atom_site_occupancy
_atom_site_fract_x
_atom_site_fract_y
_atom_site_fract_z
_atom_site_U_iso_or_equiv
_atom_site_thermal_displace_type
Ru 1.000 .50000 .25000 .119920(10) .0366(2) Uani
N11 1.000 .4978(2) .1764(2) .16976(9) .0444(11) Uani
N15 1.000 .5803(3) .1188(2) .22997(10) .0673(14) Uani
N21 1.000 .3315(3) .2264(2) .12421(8) .0440(10) Uani
N25 1.000 .1425(3) .2336(2) .10117(13) .0657(14) Uani
N31 1.000 .4843(2) .31921(15) .06820(9) .0417(12) Uani
N35 1.000 .4477(3) .4320(2) .03628(10) .0653(14) Uani
C12 1.000 .3944(3) .1567(2) .18373(11) .0493(12) Uani
C13 1.000 .3821(4) .1184(2) .22101(12) .0643(14) Uani
C14 1.000 .4773(4) .1006(3) .24290(14) .0737(18) Uani
C16 1.000 .5854(3) .1551(2) .19368(11) .0550(12) Uani
C22 1.000 .3011(3) .1819(2) .15631(11) .0497(12) Uani
C23 1.000 .1923(3) .1618(2) .16165(14) .0663(16) Uani
C24 1.000 .1147(4) .1895(2) .1332(2) .0777(19) Uani
C26 1.000 .2489(3) .2502(2) .09821(13) .0530(12) Uani
C32 1.000 .4877(3) .2887(2) .02874(11) .0447(12) Uani
C33 1.000 .4679(4) .3287(2) -.00767(11) .0577(14) Uani
C34 1.000 .4480(4) .4009(2) -.00236(13) .0693(14) Uani
C36 1.000 .4649(3) .3901(2) .06971(11) .0510(12) Uani
O1 1.000 .25000 .1871(2) .00000 .105(2) Uani
C1 1.000 .25000 .1218(4) .00000 .083(3) Uani
C2 1.000 .2397(6) .0791(3) .0407(2) .114(3) Uani
P 1.000 .15372(10) .44854(6) .14201(4) .0667(4) Uani
F1 1.000 .1461(3) .37040(13) .16247(9) .0913(12) Uani
F2 1.000 .2027(3) .4752(2) .18626(10) .1163(14) Uani
F3 1.000 .0335(3) .4650(2) .16006(11) .1157(14) Uani
F4 1.000 .1012(4) .4204(2) .09958(9) .151(2) Uani
F5 1.000 .2729(4) .4309(2) .12609(14) .157(2) Uani
F6 1.000 .1589(4) .5269(2) .12312(11) .1200(18) Uani
H13 1.000 .3121(4) .1052(2) .23101(12) .072(4) Uiso
H14 1.000 .4702(4) .0744(3) .26807(14) .072(4) Uiso
H16 1.000 .6560(3) .1670(2) .18368(11) .072(4) Uiso
H23 1.000 .1713(3) .1307(2) .18346(14) .072(4) Uiso
H24 1.000 .0403(4) .1770(2) .1366(2) .072(4) Uiso
H26 1.000 .2692(3) .2812(2) .07626(13) .072(4) Uiso
H33 1.000 .4680(4) .3079(2) -.03472(11) .072(4) Uiso
H34 1.000 .4344(4) .4288(2) -.02644(13) .072(4) Uiso
H36 1.000 .4636(3) .4114(2) .09663(11) .072(4) Uiso
H2A 1.000 .2335(6) .1111(3) .0646(2) .33(4) Uiso
H2B 1.000 .1745(6) .0495(3) .0392(2) .33(4) Uiso
H2C 1.000 .3044(6) .0496(3) .0441(2) .33(4) Uiso

loop_
_atom_type_symbol
_atom_type_description
_atom_type_scat_dispersion_real
_atom_type_scat_dispersion_imag
_atom_type_scat_source
Ru Ru -1.2594 0.8363 'International Tables Vol C Tables 4.2.6.8 and 6.1.1.4'
P P 0.1023 0.0942 'International Tables Vol C Tables 4.2.6.8 and 6.1.1.4'
O O 0.0106 0.0060 'International Tables Vol C Tables 4.2.6.8 and 6.1.1.4'
N N 0.0061 0.0033 'International Tables Vol C Tables 4.2.6.8 and 6.1.1.4'
F F 0.0171 0.0103 'International Tables Vol C Tables 4.2.6.8 and 6.1.1.4'
H H 0.0000 0.0000 'International Tables Vol C Tables 4.2.6.8 and 6.1.1.4'
C C 0.0033 0.0016 'International Tables Vol C Tables 4.2.6.8 and 6.1.1.4'

loop_
_geom_angle_atom_site_label_1
_geom_angle_atom_site_label_2
_geom_angle_atom_site_label_3
_geom_angle_site_symmetry_1
_geom_angle_site_symmetry_3
_geom_angle
_geom_angle_publ_flag
N11 Ru N21 . . 78.36(11) yes
N11 Ru N31 . . 173.45(10) yes
N11 Ru N11 . 2_655 83.03(13) yes
N11 Ru N21 . 2_655 96.03(11) yes
N11 Ru N31 . 2_655 99.78(12) yes
N21 Ru N31 . . 95.41(11) yes
N11 Ru N21 2_655 . 96.03(11) yes
N21 Ru N21 . 2_655 172.60(10) yes
N21 Ru N31 . 2_655 90.34(11) yes
N11 Ru N31 2_655 . 99.78(12) yes
N21 Ru N31 2_655 . 90.34(11) yes
N31 Ru N31 . 2_655 78.05(11) yes
N11 Ru N21 2_655 2_655 78.36(11) yes
N11 Ru N31 2_655 2_655 173.45(10) yes
N21 Ru N31 2_655 2_655 95.41(11) yes
Ru N11 C12 . . 115.4(2) yes
Ru N11 C16 . . 126.9(2) yes
C12 N11 C16 . . 116.9(3) yes
C14 N15 C16 . . 115.5(4) yes
Ru N21 C22 . . 116.2(2) yes
Ru N21 C26 . . 127.2(3) yes
C22 N21 C26 . . 116.6(3) yes
C24 N25 C26 . . 116.1(4) yes
Ru N31 C32 . . 116.1(2) yes
Ru N31 C36 . . 127.0(2) yes
C32 N31 C36 . . 116.8(3) yes
C34 N35 C36 . . 116.9(4) yes
N11 C12 C13 . . 120.6(4) yes
N11 C12 C22 . . 114.5(3) yes
C13 C12 C22 . . 124.9(4) no
C12 C13 C14 . . 117.3(4) no
N15 C14 C13 . . 123.7(4) yes
N11 C16 N15 . . 126.1(3) yes
N21 C22 C12 . . 114.7(3) yes
N21 C22 C23 . . 121.1(3) yes
C12 C22 C23 . . 124.2(3) no
C22 C23 C24 . . 117.4(4) no
N25 C24 C23 . . 122.7(4) yes
N21 C26 N25 . . 126.1(4) yes
N31 C32 C33 . . 120.9(3) yes
N31 C32 C32 . 2_655 114.7(3) yes
C32 C32 C33 2_655 . 124.4(3) no
C32 C33 C34 . . 117.4(3) no
N35 C34 C33 . . 122.2(4) yes
N31 C36 N35 . . 125.7(3) yes
C12 C13 H13 . . 121.3(5) no
C14 C13 H13 . . 121.4(5) no
N15 C14 H14 . . 118.1(5) no
C13 C14 H14 . . 118.2(5) no
N11 C16 H16 . . 117.0(4) no
N15 C16 H16 . . 116.9(4) no
C22 C23 H23 . . 121.3(4) no
C24 C23 H23 . . 121.3(4) no
N25 C24 H24 . . 118.7(6) no
C23 C24 H24 . . 118.6(6) no
N21 C26 H26 . . 117.0(4) no
N25 C26 H26 . . 116.9(4) no
C32 C33 H33 . . 121.3(4) no
C34 C33 H33 . . 121.2(4) no
N35 C34 H34 . . 118.9(4) no
C33 C34 H34 . . 118.8(5) no
N31 C36 H36 . . 117.1(4) no
N35 C36 H36 . . 117.2(4) no
O1 C1 C2 . . 122.0(3) no
O1 C1 C2 . 12_555 122.0(3) no
C2 C1 C2 . 12_555 115.9(6) no
C1 C2 H2A . . 109.4(6) no
C1 C2 H2B . . 109.4(7) no
C1 C2 H2C . . 109.4(7) no
H2A C2 H2B . . 109.5(9) no
H2A C2 H2C . . 109.6(9) no
H2B C2 H2C . . 109.5(8) no
F1 P F2 . . 87.75(18) no
F1 P F3 . . 89.05(19) no
F1 P F4 . . 90.43(18) no
F1 P F5 . . 89.2(2) no
F1 P F6 . . 178.0(2) no
F2 P F3 . . 88.10(19) no
F2 P F4 . . 177.4(2) no
F2 P F5 . . 90.2(2) no
F2 P F6 . . 91.1(2) no
F3 P F4 . . 90.0(2) no
F3 P F5 . . 177.6(2) no
F3 P F6 . . 89.3(2) no
F4 P F5 . . 91.7(2) no
F4 P F6 . . 90.7(2) no
F5 P F6 . . 92.4(2) no

loop_
_geom_bond_atom_site_label_1
_geom_bond_atom_site_label_2
_geom_bond_site_symmetry_2
_geom_bond_distance
_geom_bond_publ_flag
Ru N11 . 2.078(3) yes
Ru N21 . 2.075(4) yes
Ru N31 . 2.078(3) yes
N11 C12 . 1.367(4) yes
N11 C16 . 1.350(4) yes
N15 C14 . 1.345(6) yes
N15 C16 . 1.322(5) yes
N21 C22 . 1.353(5) yes
N21 C26 . 1.357(5) yes
N25 C24 . 1.339(7) yes
N25 C26 . 1.318(5) yes
N31 C32 . 1.358(4) yes
N31 C36 . 1.347(5) yes
N35 C34 . 1.339(5) yes
N35 C36 . 1.321(5) yes
C12 C13 . 1.374(5) no
C12 C22 . 1.487(5) no
C13 C14 . 1.373(7) no
C22 C23 . 1.370(5) no
C23 C24 . 1.388(7) no
C32 C33 . 1.381(5) no
C32 C32 2_655 1.478(5) no
C33 C34 . 1.382(5) no
C13 H13 . 0.930(7) no
C14 H14 . 0.930(7) no
C16 H16 . 0.930(5) no
C23 H23 . 0.930(6) no
C24 H24 . 0.929(7) no
C26 H26 . 0.930(6) no
C33 H33 . 0.930(5) no
C34 H34 . 0.930(6) no
C36 H36 . 0.930(5) no
O1 C1 . 1.222(8) no
C1 C2 . 1.506(7) no
C2 H2A . 0.959(9) no
C2 H2B . 0.960(9) no
C2 H2C . 0.959(9) no
P F1 . 1.598(3) no
P F2 . 1.582(4) no
P F3 . 1.580(4) no
P F4 . 1.558(4) no
P F5 . 1.550(5) no
P F6 . 1.581(4) no

loop_
_geom_torsion_atom_site_label_1
_geom_torsion_atom_site_label_2
_geom_torsion_atom_site_label_3
_geom_torsion_atom_site_label_4
_geom_torsion_site_symmetry_1
_geom_torsion_site_symmetry_3
_geom_torsion_site_symmetry_4
_geom_torsion
_geom_torsion_publ_flag
N21 Ru N11 C12 . . . -7.4(3) no
N21 Ru N11 C16 . . . -176.4(3) no
N11 Ru N11 C12 2_655 . . 90.2(3) no
N11 Ru N11 C16 2_655 . . -78.7(3) no
N21 Ru N11 C12 2_655 . . 167.7(3) no
N21 Ru N11 C16 2_655 . . -1.2(3) no
N31 Ru N11 C12 2_655 . . -95.8(3) no
N31 Ru N11 C16 2_655 . . 95.3(3) no
N11 Ru N21 C22 . . . 3.9(3) no
N11 Ru N21 C26 . . . -175.6(4) no
N31 Ru N21 C22 . . . -178.2(3) no
N31 Ru N21 C26 . . . 2.4(3) no
N11 Ru N21 C22 2_655 . . -77.7(3) no
N11 Ru N21 C26 2_655 . . 102.8(3) no
N31 Ru N21 C22 2_655 . . 103.8(3) no
N31 Ru N21 C26 2_655 . . -75.6(3) no
N21 Ru N31 C32 . . . -87.2(2) no
N21 Ru N31 C36 . . . 88.7(3) no
N11 Ru N31 C32 2_655 . . 175.7(2) no
N11 Ru N31 C36 2_655 . . -8.4(3) no
N21 Ru N31 C32 2_655 . . 97.4(2) no
N21 Ru N31 C36 2_655 . . -86.6(3) no
N31 Ru N31 C32 2_655 . . 2.0(2) no
N31 Ru N31 C36 2_655 . . 177.9(3) no
Ru N11 C12 C13 . . . -168.6(3) no
Ru N11 C12 C22 . . . 9.6(4) no
C16 N11 C12 C13 . . . 1.4(5) no
C16 N11 C12 C22 . . . 179.7(3) no
Ru N11 C16 N15 . . . 166.7(3) no
C12 N11 C16 N15 . . . -2.1(6) no
C16 N15 C14 C13 . . . -0.8(7) no
C14 N15 C16 N11 . . . 1.8(6) no
Ru N21 C22 C12 . . . 0.0(9) no
Ru N21 C22 C23 . . . -178.9(3) no
C26 N21 C22 C12 . . . 179.5(3) no
C26 N21 C22 C23 . . . 0.6(5) no
Ru N21 C26 N25 . . . 178.9(3) no
C22 N21 C26 N25 . . . -0.5(6) no
C26 N25 C24 C23 . . . -0.6(6) no
C24 N25 C26 N21 . . . 0.5(6) no
Ru N31 C32 C33 . . . 174.0(3) no
Ru N31 C32 C32 . . 2_655 -5.3(4) no
C36 N31 C32 C33 . . . -2.3(5) no
C36 N31 C32 C32 . . 2_655 178.4(3) no
Ru N31 C36 N35 . . . -175.1(3) no
C32 N31 C36 N35 . . . 0.9(5) no
C36 N35 C34 C33 . . . -1.5(7) no
C34 N35 C36 N31 . . . 1.1(6) no
N11 C12 C13 C14 . . . -0.6(6) no
C22 C12 C13 C14 . . . -178.7(4) no
N11 C12 C22 N21 . . . -6.3(5) no
N11 C12 C22 C23 . . . 172.5(4) no
C13 C12 C22 N21 . . . 171.8(4) no
C13 C12 C22 C23 . . . -9.3(6) no
C12 C13 C14 N15 . . . 0.3(7) no
N21 C22 C23 C24 . . . -0.7(6) no
C12 C22 C23 C24 . . . -179.5(4) no
C22 C23 C24 N25 . . . 0.7(7) no
N31 C32 C33 C34 . . . 1.9(6) no
C32 C32 C33 C34 2_655 . . -178.9(4) no
N31 C32 C32 N31 . 2_655 2_655 6.9(4) no
N31 C32 C32 C33 . 2_655 2_655 -172.4(4) no
C33 C32 C32 N31 . 2_655 2_655 -172.4(4) no
C33 C32 C32 C33 . 2_655 2_655 8.4(6) no
C32 C33 C34 N35 . . . 0.1(7) no
